data_7120893
loop_
_publ_author_name
'Nakamura, Taichi'
'Suzuki, Katsunori'
'Yamashita, Makoto'

_publ_section_title
;
 Anionic Indabenzene: Synthesis and Characterization
;
_journal_name_full 'Chemical Communications'
_journal_paper_doi 10.1039/C7CC08397A
_journal_year 2017
_chemical_formula_moiety 'C29 H54 In N Si2'
_chemical_formula_sum 'C29 H54 In N Si2'
_chemical_formula_weight 587.73
_chemical_name_systematic
;
 ?
;
_chemical_properties_physical Air-sensitive,Moisture-sensitive,Oxygen-sensitive
_space_group_crystal_system triclinic
_space_group_IT_number 2
_space_group_name_Hall '-P 1'
_space_group_name_H-M_alt 'P -1'
_symmetry_space_group_name_Hall '-P 1'
_symmetry_space_group_name_H-M 'P -1'
_atom_sites_solution_hydrogens geom
_audit_creation_method SHELXL-2013
_audit_update_record
;
2017-11-01 deposited with the CCDC.
2017-11-22 downloaded from the CCDC.
;
_cell_angle_alpha 84.030(6)
_cell_angle_beta 84.082(6)
_cell_angle_gamma 62.464(4)
_cell_formula_units_Z 2
_cell_length_a 8.3947(7)
_cell_length_b 8.9976(8)
_cell_length_c 23.800(3)
_cell_measurement_reflns_used 5489
_cell_measurement_temperature 93(2)
_cell_measurement_theta_max 31.2361
_cell_measurement_theta_min 2.5581
_cell_volume 1582.3(3)
_computing_cell_refinement 'RIGAKU CrystalClear'
_computing_data_collection 'RIGAKU CrystalClear'
_computing_data_reduction 'RIGAKU CrystalClear'
_computing_molecular_graphics 'Yadokari-XG 2009(Wakita Nemoto et al.)'
_computing_publication_material 'Yadokari-XG 2009(Wakita,Nemoto et al.)'
_computing_structure_refinement 'SHELXL-2013 (Sheldrick, 2013)'
_computing_structure_solution SIR-2004
_diffrn_ambient_temperature 93(2)
_diffrn_detector_area_resol_mean 28.5714
_diffrn_measured_fraction_theta_full 0.982
_diffrn_measured_fraction_theta_max 0.964
_diffrn_measurement_device_type 'Rigaku VariMax Saturn'
_diffrn_measurement_method 'omega scans'
_diffrn_radiation_monochromator Confocal
_diffrn_radiation_source 'rotating-anode X-ray tube'
_diffrn_radiation_type MoK\a
_diffrn_radiation_wavelength 0.71075
_diffrn_reflns_av_R_equivalents 0.0316
_diffrn_reflns_av_unetI/netI 0.0602
_diffrn_reflns_Laue_measured_fraction_full 0.982
_diffrn_reflns_Laue_measured_fraction_max 0.964
_diffrn_reflns_limit_h_max 10
_diffrn_reflns_limit_h_min -8
_diffrn_reflns_limit_k_max 11
_diffrn_reflns_limit_k_min -10
_diffrn_reflns_limit_l_max 30
_diffrn_reflns_limit_l_min -30
_diffrn_reflns_number 13019
_diffrn_reflns_point_group_measured_fraction_full 0.982
_diffrn_reflns_point_group_measured_fraction_max 0.964
_diffrn_reflns_theta_full 25.242
_diffrn_reflns_theta_max 27.475
_diffrn_reflns_theta_min 3.079
_exptl_absorpt_coefficient_mu 0.839
_exptl_absorpt_correction_T_max 1.0000
_exptl_absorpt_correction_T_min 0.8730
_exptl_absorpt_correction_type multi-scan
_exptl_absorpt_process_details 'Jacobson, R. (1998) Private communication'
_exptl_crystal_colour Colorless
_exptl_crystal_density_diffrn 1.234
_exptl_crystal_description Platelet
_exptl_crystal_F_000 624
_exptl_crystal_size_max 0.200
_exptl_crystal_size_mid 0.070
_exptl_crystal_size_min 0.030
_refine_diff_density_max 0.827
_refine_diff_density_min -1.091
_refine_diff_density_rms 0.102
_refine_ls_extinction_method none
_refine_ls_goodness_of_fit_ref 1.013
_refine_ls_hydrogen_treatment constr
_refine_ls_matrix_type full
_refine_ls_number_parameters 310
_refine_ls_number_reflns 6986
_refine_ls_number_restraints 0
_refine_ls_restrained_S_all 1.013
_refine_ls_R_factor_all 0.0425
_refine_ls_R_factor_gt 0.0317
_refine_ls_shift/su_max 0.001
_refine_ls_shift/su_mean 0.000
_refine_ls_structure_factor_coef Fsqd
_refine_ls_weighting_details 'w=1/[\s^2^(Fo^2^)+(0.0400P)^2^] where P=(Fo^2^+2Fc^2^)/3'
_refine_ls_weighting_scheme calc
_refine_ls_wR_factor_gt 0.0758
_refine_ls_wR_factor_ref 0.0808
_reflns_Friedel_coverage 0.000
_reflns_number_gt 5533
_reflns_number_total 6986
_reflns_threshold_expression 'I > 2\s(I)'
_cod_data_source_file c7cc08397a2.cif
_cod_data_source_block Indacyclohexadiene_pyridine
_cod_depositor_comments
;
The following automatic conversions were performed:

'_exptl_absorpt_correction_type' value 'Multi-scan' changed to
'multi-scan' according to
/home/data/users/saulius/crontab/automatic-downloads/rss-feeds/RSC/lib/dictionaries/cif_core.dic
dictionary named 'cif_core.dic' version 2.4.2 from 2011-04-26.

Automatic conversion script
Id: cif_fix_values 4973 2017-02-22 13:04:09Z antanas 
;
_cod_database_code 7120893
_shelx_space_group_comment
;
The symmetry employed for this shelxl refinement is uniquely defined
by the following loop, which should always be used as a source of
symmetry information in preference to the above space-group names.
They are only intended as comments.
;
_shelx_estimated_absorpt_t_min 0.850
_shelx_estimated_absorpt_t_max 0.975
_shelxl_version_number 2013-4

loop_
_space_group_symop_operation_xyz
'x, y, z'
'-x, -y, -z'

loop_
_atom_site_label
_atom_site_type_symbol
_atom_site_fract_x
_atom_site_fract_y
_atom_site_fract_z
_atom_site_U_iso_or_equiv
_atom_site_adp_type
_atom_site_occupancy
_atom_site_site_symmetry_order
_atom_site_calc_flag
_atom_site_refinement_flags_posn
_atom_site_refinement_flags_adp
C1 C 0.8001(3) 0.5157(3) 0.67098(10) 0.0121(5) Uani 1 1 d . .
C2 C 0.9742(3) 0.4810(3) 0.66586(11) 0.0148(5) Uani 1 1 d . .
H1 H 1.0153 0.5021 0.6286 0.018 Uiso 1 1 calc R U
C3 C 1.1171(3) 0.4144(3) 0.70841(11) 0.0177(6) Uani 1 1 d . .
H2 H 1.1704 0.4931 0.7051 0.021 Uiso 1 1 calc R U
H3 H 1.2127 0.3067 0.6948 0.021 Uiso 1 1 calc R U
C4 C 1.0833(3) 0.3823(3) 0.77117(11) 0.0158(5) Uani 1 1 d . .
H4 H 1.1868 0.3450 0.7922 0.019 Uiso 1 1 calc R U
C5 C 0.9373(3) 0.3958(3) 0.80274(10) 0.0120(5) Uani 1 1 d . .
C6 C 0.4271(3) 0.5912(4) 0.78878(12) 0.0223(6) Uani 1 1 d . .
H5 H 0.3473 0.6110 0.7586 0.034 Uiso 1 1 calc R U
H6 H 0.4009 0.6988 0.8033 0.034 Uiso 1 1 calc R U
H7 H 0.4075 0.5190 0.8195 0.034 Uiso 1 1 calc R U
C7 C 0.8348(4) 0.2712(4) 0.56276(13) 0.0265(7) Uani 1 1 d . .
H14 H 0.9017 0.2245 0.5970 0.040 Uiso 1 1 calc R U
H15 H 0.9004 0.3155 0.5355 0.040 Uiso 1 1 calc R U
H16 H 0.8217 0.1827 0.5460 0.040 Uiso 1 1 calc R U
C8 C 0.6494(3) 0.4121(3) 0.57802(11) 0.0164(5) Uani 1 1 d . .
H8 H 0.5860 0.4563 0.5421 0.020 Uiso 1 1 calc R U
C9 C 0.5377(4) 0.3445(4) 0.61761(12) 0.0256(6) Uani 1 1 d . .
H17 H 0.5389 0.2483 0.6013 0.038 Uiso 1 1 calc R U
H18 H 0.4134 0.4330 0.6221 0.038 Uiso 1 1 calc R U
H19 H 0.5894 0.3092 0.6547 0.038 Uiso 1 1 calc R U
C10 C 0.2904(4) 0.8113(4) 0.58423(13) 0.0340(8) Uani 1 1 d . .
H20 H 0.1689 0.8776 0.6011 0.051 Uiso 1 1 calc R U
H21 H 0.2957 0.7140 0.5675 0.051 Uiso 1 1 calc R U
H22 H 0.3198 0.8809 0.5548 0.051 Uiso 1 1 calc R U
C11 C 0.4270(3) 0.7506(3) 0.63041(11) 0.0178(5) Uani 1 1 d . .
H9 H 0.3842 0.6883 0.6603 0.021 Uiso 1 1 calc R U
C12 C 0.4177(4) 0.8995(4) 0.65926(14) 0.0290(7) Uani 1 1 d . .
H23 H 0.4429 0.9742 0.6309 0.043 Uiso 1 1 calc R U
H24 H 0.5071 0.8578 0.6879 0.043 Uiso 1 1 calc R U
H25 H 0.2971 0.9615 0.6774 0.043 Uiso 1 1 calc R U
C13 C 0.7015(4) 0.7081(4) 0.49075(11) 0.0237(6) Uani 1 1 d . .
H26 H 0.5747 0.7921 0.4927 0.036 Uiso 1 1 calc R U
H27 H 0.7116 0.6020 0.4798 0.036 Uiso 1 1 calc R U
H28 H 0.7695 0.7477 0.4626 0.036 Uiso 1 1 calc R U
C14 C 0.7781(3) 0.6807(3) 0.54899(11) 0.0158(5) Uani 1 1 d . .
H10 H 0.9060 0.5923 0.5447 0.019 Uiso 1 1 calc R U
C15 C 0.7856(4) 0.8383(4) 0.56400(13) 0.0249(6) Uani 1 1 d . .
H29 H 0.8622 0.8655 0.5353 0.037 Uiso 1 1 calc R U
H30 H 0.8355 0.8182 0.6011 0.037 Uiso 1 1 calc R U
H31 H 0.6639 0.9324 0.5653 0.037 Uiso 1 1 calc R U
C16 C 0.8141(5) 0.1047(4) 0.89720(13) 0.0352(8) Uani 1 1 d . .
H32 H 0.9095 0.0219 0.9206 0.053 Uiso 1 1 calc R U
H33 H 0.8533 0.0880 0.8571 0.053 Uiso 1 1 calc R U
H34 H 0.7049 0.0907 0.9055 0.053 Uiso 1 1 calc R U
C17 C 0.7748(4) 0.2819(4) 0.91031(12) 0.0214(6) Uani 1 1 d . .
H11 H 0.6638 0.3600 0.8905 0.026 Uiso 1 1 calc R U
C18 C 0.7229(4) 0.3036(4) 0.97399(13) 0.0292(7) Uani 1 1 d . .
H35 H 0.6234 0.2760 0.9848 0.044 Uiso 1 1 calc R U
H36 H 0.6854 0.4203 0.9820 0.044 Uiso 1 1 calc R U
H37 H 0.8268 0.2285 0.9957 0.044 Uiso 1 1 calc R U
C19 C 0.7220(4) 0.6858(3) 0.90320(12) 0.0231(6) Uani 1 1 d . .
H38 H 0.6992 0.7836 0.9236 0.035 Uiso 1 1 calc R U
H39 H 0.6292 0.6498 0.9152 0.035 Uiso 1 1 calc R U
H40 H 0.7189 0.7159 0.8624 0.035 Uiso 1 1 calc R U
C20 C 0.9079(3) 0.5419(3) 0.91636(11) 0.0157(5) Uani 1 1 d . .
H12 H 0.9074 0.5150 0.9582 0.019 Uiso 1 1 calc R U
C21 C 1.0525(4) 0.6008(4) 0.90016(13) 0.0269(7) Uani 1 1 d . .
H41 H 1.0613 0.6215 0.8590 0.040 Uiso 1 1 calc R U
H42 H 1.1689 0.5137 0.9127 0.040 Uiso 1 1 calc R U
H43 H 1.0197 0.7046 0.9185 0.040 Uiso 1 1 calc R U
C22 C 1.2569(4) 0.0176(4) 0.86648(14) 0.0349(8) Uani 1 1 d . .
H44 H 1.3871 -0.0496 0.8693 0.052 Uiso 1 1 calc R U
H45 H 1.2296 0.0440 0.8265 0.052 Uiso 1 1 calc R U
H46 H 1.1953 -0.0461 0.8848 0.052 Uiso 1 1 calc R U
C23 C 1.1924(4) 0.1806(3) 0.89589(11) 0.0223(6) Uani 1 1 d . .
H13 H 1.2726 0.2307 0.8795 0.027 Uiso 1 1 calc R U
C24 C 1.2267(4) 0.1429(4) 0.95907(12) 0.0315(8) Uani 1 1 d . .
H47 H 1.1506 0.0938 0.9776 0.047 Uiso 1 1 calc R U
H48 H 1.1978 0.2473 0.9764 0.047 Uiso 1 1 calc R U
H49 H 1.3536 0.0635 0.9636 0.047 Uiso 1 1 calc R U
In1 In 0.70163(2) 0.47090(2) 0.75595(2) 0.01343(6) Uani 1 1 d . .
Si1 Si 0.66406(9) 0.59335(9) 0.60703(3) 0.01186(14) Uani 1 1 d . .
Si2 Si 0.95417(9) 0.34600(8) 0.88120(3) 0.01296(15) Uani 1 1 d . .
C25 C 0.9095(4) 0.0860(3) 0.72975(12) 0.0187(6) Uani 1 1 d . .
H50 H 0.9959 0.1241 0.7165 0.022 Uiso 1 1 calc R U
C26 C 0.9568(4) -0.0814(3) 0.72740(13) 0.0254(6) Uani 1 1 d . .
H51 H 1.0737 -0.1572 0.7132 0.030 Uiso 1 1 calc R U
C27 C 0.8318(4) -0.1376(4) 0.74599(14) 0.0299(7) Uani 1 1 d . .
H52 H 0.8607 -0.2526 0.7447 0.036 Uiso 1 1 calc R U
C28 C 0.6634(4) -0.0231(4) 0.76649(13) 0.0263(7) Uani 1 1 d . .
H53 H 0.5744 -0.0581 0.7795 0.032 Uiso 1 1 calc R U
C29 C 0.6267(4) 0.1427(4) 0.76772(12) 0.0210(6) Uani 1 1 d . .
H54 H 0.5109 0.2210 0.7818 0.025 Uiso 1 1 calc R U
N1 N 0.7479(3) 0.1978(3) 0.74981(9) 0.0146(4) Uani 1 1 d . .

loop_
_atom_site_aniso_label
_atom_site_aniso_U_11
_atom_site_aniso_U_22
_atom_site_aniso_U_33
_atom_site_aniso_U_23
_atom_site_aniso_U_13
_atom_site_aniso_U_12
C1 0.0163(13) 0.0111(12) 0.0104(12) -0.0017(9) -0.0009(10) -0.0073(10)
C2 0.0174(13) 0.0161(13) 0.0101(12) -0.0009(10) 0.0004(10) -0.0072(11)
C3 0.0122(13) 0.0244(14) 0.0152(13) 0.0007(11) -0.0007(10) -0.0077(11)
C4 0.0139(13) 0.0186(13) 0.0154(13) 0.0008(10) -0.0063(10) -0.0070(11)
C5 0.0125(12) 0.0098(11) 0.0124(12) -0.0012(9) -0.0024(9) -0.0035(10)
C6 0.0151(13) 0.0243(15) 0.0207(14) -0.0022(12) -0.0009(11) -0.0030(11)
C7 0.0280(16) 0.0210(15) 0.0315(17) -0.0079(13) -0.0038(13) -0.0103(13)
C8 0.0197(13) 0.0217(14) 0.0115(12) 0.0015(10) -0.0063(10) -0.0119(11)
C9 0.0348(17) 0.0335(17) 0.0198(15) 0.0032(13) -0.0067(13) -0.0252(14)
C10 0.0164(15) 0.046(2) 0.0265(17) 0.0010(15) -0.0083(13) -0.0027(14)
C11 0.0133(13) 0.0204(14) 0.0155(13) -0.0007(11) -0.0026(10) -0.0040(11)
C12 0.0217(15) 0.0216(15) 0.0371(18) -0.0095(13) 0.0046(13) -0.0041(12)
C13 0.0241(15) 0.0314(16) 0.0157(14) 0.0052(12) -0.0048(11) -0.0134(13)
C14 0.0162(13) 0.0177(13) 0.0133(12) 0.0005(10) -0.0011(10) -0.0079(11)
C15 0.0288(16) 0.0221(15) 0.0278(16) -0.0029(12) 0.0046(13) -0.0161(13)
C16 0.061(2) 0.0358(18) 0.0218(16) 0.0042(14) -0.0037(15) -0.0341(17)
C17 0.0239(15) 0.0259(15) 0.0181(14) 0.0037(12) -0.0009(11) -0.0157(12)
C18 0.0320(17) 0.0311(17) 0.0239(16) 0.0005(13) 0.0075(13) -0.0163(14)
C19 0.0260(15) 0.0180(14) 0.0199(14) -0.0016(11) -0.0003(12) -0.0057(12)
C20 0.0195(13) 0.0148(13) 0.0123(12) -0.0022(10) -0.0013(10) -0.0071(11)
C21 0.0319(17) 0.0279(16) 0.0267(16) -0.0035(13) -0.0046(13) -0.0178(14)
C22 0.0321(17) 0.0232(16) 0.0285(17) -0.0055(13) -0.0054(14) 0.0064(14)
C23 0.0212(14) 0.0201(14) 0.0140(13) -0.0002(11) -0.0021(11) 0.0004(12)
C24 0.0263(16) 0.0298(17) 0.0186(15) 0.0034(13) -0.0077(12) 0.0044(13)
In1 0.01220(10) 0.01448(10) 0.01276(9) -0.00072(7) -0.00070(6) -0.00541(7)
Si1 0.0121(3) 0.0136(3) 0.0100(3) -0.0001(3) -0.0025(3) -0.0058(3)
Si2 0.0138(3) 0.0117(3) 0.0105(3) 0.0008(3) -0.0021(3) -0.0035(3)
C25 0.0171(13) 0.0189(14) 0.0221(14) -0.0009(11) -0.0001(11) -0.0101(11)
C26 0.0274(16) 0.0155(14) 0.0310(17) -0.0041(12) -0.0006(13) -0.0077(12)
C27 0.0440(19) 0.0188(15) 0.0334(18) -0.0004(13) -0.0071(15) -0.0193(14)
C28 0.0324(17) 0.0298(16) 0.0275(16) 0.0071(13) -0.0063(13) -0.0242(14)
C29 0.0183(14) 0.0252(15) 0.0216(14) 0.0031(12) -0.0029(11) -0.0124(12)
N1 0.0170(11) 0.0140(11) 0.0142(11) 0.0023(9) -0.0035(9) -0.0083(9)

loop_
_atom_type_symbol
_atom_type_description
_atom_type_scat_dispersion_real
_atom_type_scat_dispersion_imag
_atom_type_scat_source
C C 0.0033 0.0016 'International Tables Vol C Tables 4.2.6.8 and 6.1.1.4'
H H 0.0000 0.0000 'International Tables Vol C Tables 4.2.6.8 and 6.1.1.4'
N N 0.0061 0.0033 'International Tables Vol C Tables 4.2.6.8 and 6.1.1.4'
Si Si 0.0817 0.0704 'International Tables Vol C Tables 4.2.6.8 and 6.1.1.4'
In In -0.7276 1.3100 'International Tables Vol C Tables 4.2.6.8 and 6.1.1.4'

loop_
_geom_angle_atom_site_label_1
_geom_angle_atom_site_label_2
_geom_angle_atom_site_label_3
_geom_angle
C2 C1 Si1 119.58(19)
C2 C1 In1 114.89(18)
Si1 C1 In1 125.53(13)
C1 C2 C3 131.8(2)
C1 C2 H1 114.1
C3 C2 H1 114.1
C2 C3 C4 124.5(2)
C2 C3 H2 106.2
C4 C3 H2 106.2
C2 C3 H3 106.2
C4 C3 H3 106.2
H2 C3 H3 106.4
C5 C4 C3 132.8(2)
C5 C4 H4 113.6
C3 C4 H4 113.6
C4 C5 Si2 118.69(18)
C4 C5 In1 114.68(18)
Si2 C5 In1 126.61(12)
In1 C6 H5 109.5
In1 C6 H6 109.5
H5 C6 H6 109.5
In1 C6 H7 109.5
H5 C6 H7 109.5
H6 C6 H7 109.5
C8 C7 H14 109.5
C8 C7 H15 109.5
H14 C7 H15 109.5
C8 C7 H16 109.5
H14 C7 H16 109.5
H15 C7 H16 109.5
C7 C8 C9 110.9(2)
C7 C8 Si1 111.83(18)
C9 C8 Si1 112.97(19)
C7 C8 H8 106.9
C9 C8 H8 106.9
Si1 C8 H8 106.9
C8 C9 H17 109.5
C8 C9 H18 109.5
H17 C9 H18 109.5
C8 C9 H19 109.5
H17 C9 H19 109.5
H18 C9 H19 109.5
C11 C10 H20 109.5
C11 C10 H21 109.5
H20 C10 H21 109.5
C11 C10 H22 109.5
H20 C10 H22 109.5
H21 C10 H22 109.5
C12 C11 C10 111.0(2)
C12 C11 Si1 113.96(19)
C10 C11 Si1 114.6(2)
C12 C11 H9 105.4
C10 C11 H9 105.4
Si1 C11 H9 105.4
C11 C12 H23 109.5
C11 C12 H24 109.5
H23 C12 H24 109.5
C11 C12 H25 109.5
H23 C12 H25 109.5
H24 C12 H25 109.5
C14 C13 H26 109.5
C14 C13 H27 109.5
H26 C13 H27 109.5
C14 C13 H28 109.5
H26 C13 H28 109.5
H27 C13 H28 109.5
C15 C14 C13 110.6(2)
C15 C14 Si1 113.95(19)
C13 C14 Si1 113.64(18)
C15 C14 H10 106.0
C13 C14 H10 106.0
Si1 C14 H10 106.0
C14 C15 H29 109.5
C14 C15 H30 109.5
H29 C15 H30 109.5
C14 C15 H31 109.5
H29 C15 H31 109.5
H30 C15 H31 109.5
C17 C16 H32 109.5
C17 C16 H33 109.5
H32 C16 H33 109.5
C17 C16 H34 109.5
H32 C16 H34 109.5
H33 C16 H34 109.5
C16 C17 C18 109.1(2)
C16 C17 Si2 114.5(2)
C18 C17 Si2 115.0(2)
C16 C17 H11 105.8
C18 C17 H11 105.8
Si2 C17 H11 105.8
C17 C18 H35 109.5
C17 C18 H36 109.5
H35 C18 H36 109.5
C17 C18 H37 109.5
H35 C18 H37 109.5
H36 C18 H37 109.5
C20 C19 H38 109.5
C20 C19 H39 109.5
H38 C19 H39 109.5
C20 C19 H40 109.5
H38 C19 H40 109.5
H39 C19 H40 109.5
C19 C20 C21 109.5(2)
C19 C20 Si2 111.36(19)
C21 C20 Si2 112.91(19)
C19 C20 H12 107.6
C21 C20 H12 107.6
Si2 C20 H12 107.6
C20 C21 H41 109.5
C20 C21 H42 109.5
H41 C21 H42 109.5
C20 C21 H43 109.5
H41 C21 H43 109.5
H42 C21 H43 109.5
C23 C22 H44 109.5
C23 C22 H45 109.5
H44 C22 H45 109.5
C23 C22 H46 109.5
H44 C22 H46 109.5
H45 C22 H46 109.5
C22 C23 C24 110.5(2)
C22 C23 Si2 114.9(2)
C24 C23 Si2 113.64(19)
C22 C23 H13 105.6
C24 C23 H13 105.6
Si2 C23 H13 105.6
C23 C24 H47 109.5
C23 C24 H48 109.5
H47 C24 H48 109.5
C23 C24 H49 109.5
H47 C24 H49 109.5
H48 C24 H49 109.5
C6 In1 C5 126.36(10)
C6 In1 C1 125.59(10)
C5 In1 C1 101.13(9)
C6 In1 N1 101.69(10)
C5 In1 N1 94.13(8)
C1 In1 N1 99.38(8)
C1 Si1 C8 109.46(11)
C1 Si1 C11 107.82(11)
C8 Si1 C11 107.61(12)
C1 Si1 C14 110.31(11)
C8 Si1 C14 107.46(12)
C11 Si1 C14 114.09(12)
C5 Si2 C20 109.00(11)
C5 Si2 C17 109.53(12)
C20 Si2 C17 107.17(12)
C5 Si2 C23 109.20(11)
C20 Si2 C23 108.15(12)
C17 Si2 C23 113.69(13)
N1 C25 C26 123.2(3)
N1 C25 H50 118.4
C26 C25 H50 118.4
C25 C26 C27 118.9(3)
C25 C26 H51 120.6
C27 C26 H51 120.6
C26 C27 C28 118.6(3)
C26 C27 H52 120.7
C28 C27 H52 120.7
C29 C28 C27 118.9(3)
C29 C28 H53 120.5
C27 C28 H53 120.5
N1 C29 C28 122.6(3)
N1 C29 H54 118.7
C28 C29 H54 118.7
C25 N1 C29 117.7(2)
C25 N1 In1 117.78(17)
C29 N1 In1 124.41(18)

loop_
_geom_bond_atom_site_label_1
_geom_bond_atom_site_label_2
_geom_bond_distance
C1 C2 1.341(4)
C1 Si1 1.873(2)
C1 In1 2.175(2)
C2 C3 1.511(3)
C2 H1 0.9500
C3 C4 1.515(3)
C3 H2 0.9900
C3 H3 0.9900
C4 C5 1.331(3)
C4 H4 0.9500
C5 Si2 1.879(3)
C5 In1 2.162(2)
C6 In1 2.143(3)
C6 H5 0.9800
C6 H6 0.9800
C6 H7 0.9800
C7 C8 1.522(4)
C7 H14 0.9800
C7 H15 0.9800
C7 H16 0.9800
C8 C9 1.537(4)
C8 Si1 1.894(3)
C8 H8 1.0000
C9 H17 0.9800
C9 H18 0.9800
C9 H19 0.9800
C10 C11 1.542(4)
C10 H20 0.9800
C10 H21 0.9800
C10 H22 0.9800
C11 C12 1.535(4)
C11 Si1 1.898(3)
C11 H9 1.0000
C12 H23 0.9800
C12 H24 0.9800
C12 H25 0.9800
C13 C14 1.537(3)
C13 H26 0.9800
C13 H27 0.9800
C13 H28 0.9800
C14 C15 1.529(4)
C14 Si1 1.907(3)
C14 H10 1.0000
C15 H29 0.9800
C15 H30 0.9800
C15 H31 0.9800
C16 C17 1.531(4)
C16 H32 0.9800
C16 H33 0.9800
C16 H34 0.9800
C17 C18 1.540(4)
C17 Si2 1.894(3)
C17 H11 1.0000
C18 H35 0.9800
C18 H36 0.9800
C18 H37 0.9800
C19 C20 1.536(4)
C19 H38 0.9800
C19 H39 0.9800
C19 H40 0.9800
C20 C21 1.536(4)
C20 Si2 1.888(3)
C20 H12 1.0000
C21 H41 0.9800
C21 H42 0.9800
C21 H43 0.9800
C22 C23 1.528(4)
C22 H44 0.9800
C22 H45 0.9800
C22 H46 0.9800
C23 C24 1.534(4)
C23 Si2 1.903(3)
C23 H13 1.0000
C24 H47 0.9800
C24 H48 0.9800
C24 H49 0.9800
In1 N1 2.321(2)
C25 N1 1.336(3)
C25 C26 1.375(4)
C25 H50 0.9500
C26 C27 1.379(4)
C26 H51 0.9500
C27 C28 1.384(4)
C27 H52 0.9500
C28 C29 1.380(4)
C28 H53 0.9500
C29 N1 1.340(3)
C29 H54 0.9500

loop_
_geom_torsion_atom_site_label_1
_geom_torsion_atom_site_label_2
_geom_torsion_atom_site_label_3
_geom_torsion_atom_site_label_4
_geom_torsion
Si1 C1 C2 C3 -178.6(2)
In1 C1 C2 C3 0.6(4)
C1 C2 C3 C4 -4.4(5)
C2 C3 C4 C5 2.6(5)
C3 C4 C5 Si2 -178.8(2)
C3 C4 C5 In1 2.3(4)
C2 C1 Si1 C8 98.6(2)
In1 C1 Si1 C8 -80.43(16)
C2 C1 Si1 C11 -144.6(2)
In1 C1 Si1 C11 36.35(18)
C2 C1 Si1 C14 -19.4(2)
In1 C1 Si1 C14 161.53(14)
C7 C8 Si1 C1 -58.1(2)
C9 C8 Si1 C1 67.8(2)
C7 C8 Si1 C11 -175.00(19)
C9 C8 Si1 C11 -49.1(2)
C7 C8 Si1 C14 61.7(2)
C9 C8 Si1 C14 -172.37(18)
C12 C11 Si1 C1 57.6(2)
C10 C11 Si1 C1 -172.9(2)
C12 C11 Si1 C8 175.6(2)
C10 C11 Si1 C8 -54.9(2)
C12 C11 Si1 C14 -65.3(2)
C10 C11 Si1 C14 64.2(2)
C4 C5 Si2 C20 87.8(2)
In1 C5 Si2 C20 -93.41(16)
C4 C5 Si2 C17 -155.3(2)
In1 C5 Si2 C17 23.55(19)
C4 C5 Si2 C23 -30.2(2)
In1 C5 Si2 C23 148.64(15)
C19 C20 Si2 C5 57.7(2)
C21 C20 Si2 C5 -66.1(2)
C19 C20 Si2 C17 -60.8(2)
C21 C20 Si2 C17 175.47(19)
C19 C20 Si2 C23 176.27(19)
C21 C20 Si2 C23 52.5(2)
C16 C17 Si2 C5 75.2(2)
C18 C17 Si2 C5 -157.3(2)
C16 C17 Si2 C20 -166.7(2)
C18 C17 Si2 C20 -39.2(2)
C16 C17 Si2 C23 -47.2(2)
C18 C17 Si2 C23 80.2(2)
N1 C25 C26 C27 0.7(5)
C25 C26 C27 C28 -0.2(4)
C26 C27 C28 C29 -0.1(4)
C27 C28 C29 N1 0.0(4)
C26 C25 N1 C29 -0.9(4)
C26 C25 N1 In1 175.8(2)
C28 C29 N1 C25 0.5(4)
C28 C29 N1 In1 -175.9(2)
